data_7714989
loop_
_publ_author_name
'Deka, Banashree'
'Sarkar, Tukki'
'Bhattacharyya, Arnab'
'Butcher, Ray J.'
'Banerjee, Samya'
'Deka, Sasanka'
'Saikia, Kandarpa K.'
'Hussain, Akhtar'

_publ_section_title
;
 Synthesis, characterization, and cancer cell-selective cytotoxicity of
 mixed-ligand cobalt(III) complexes of 8-hydroxyquinolines and
 phenanthroline bases.
;
_journal_issue 11
_journal_name_full 'Dalton transactions (Cambridge, England : 2003)'
_journal_page_first 4952
_journal_page_last 4961
_journal_paper_doi 10.1039/d3dt04045c
_journal_volume 53
_journal_year 2024
_chemical_formula_moiety 'C33 H26 cl Co F12 I N5 O2 P2'
_chemical_formula_sum 'C36 H26 Cl Co F12 I N5 O2 P2'
_chemical_formula_weight 1071.84
_space_group_crystal_system monoclinic
_space_group_IT_number 14
_space_group_name_Hall '-P 2ybc'
_space_group_name_H-M_alt 'P 1 21/c 1'
_atom_sites_solution_hydrogens geom
_atom_sites_solution_primary direct
_atom_sites_solution_secondary difmap
_audit_creation_method SHELXL-2014/7
_audit_update_record
;
2017-11-22 deposited with the CCDC.	2024-01-12 downloaded from the CCDC.
;
_cell_angle_alpha 90
_cell_angle_beta 92.157(2)
_cell_angle_gamma 90
_cell_formula_units_Z 4
_cell_length_a 13.3417(5)
_cell_length_b 17.9204(7)
_cell_length_c 16.6565(6)
_cell_measurement_reflns_used 11602
_cell_measurement_temperature 296(2)
_cell_measurement_theta_max 30.040
_cell_measurement_theta_min 2.273
_cell_volume 3979.6(3)
_computing_cell_refinement 'Bruker Smart'
_computing_data_collection 'Bruker Smart'
_computing_data_reduction 'Bruker Saint'
_computing_molecular_graphics 'Ortep-3 for Windows (Farrugia, 1997)'
_computing_publication_material 'WinGX publication routines (Farrugia, 1999)'
_computing_structure_refinement 'SHELXL-2014/7 (Sheldrick, 2014)'
_computing_structure_solution 'SHELXL-97 (Sheldrick, 1997)'
_diffrn_ambient_temperature 296(2)
_diffrn_detector_area_resol_mean 0.3
_diffrn_measured_fraction_theta_full 0.999
_diffrn_measured_fraction_theta_max 0.995
_diffrn_measurement_device_type 'Bruker Smart CCD Area Detector'
_diffrn_measurement_method 'omega scans'
_diffrn_radiation_type MoK\a
_diffrn_radiation_wavelength 0.71073
_diffrn_reflns_av_R_equivalents 0.0611
_diffrn_reflns_av_unetI/netI 0.0798
_diffrn_reflns_Laue_measured_fraction_full 0.999
_diffrn_reflns_Laue_measured_fraction_max 0.995
_diffrn_reflns_limit_h_max 16
_diffrn_reflns_limit_h_min -18
_diffrn_reflns_limit_k_max 25
_diffrn_reflns_limit_k_min -25
_diffrn_reflns_limit_l_max 23
_diffrn_reflns_limit_l_min -22
_diffrn_reflns_number 39906
_diffrn_reflns_point_group_measured_fraction_full 0.999
_diffrn_reflns_point_group_measured_fraction_max 0.995
_diffrn_reflns_theta_full 25.242
_diffrn_reflns_theta_max 30.040
_diffrn_reflns_theta_min 2.273
_diffrn_source 'fine-focus sealed tube'
_exptl_absorpt_coefficient_mu 1.446
_exptl_absorpt_correction_T_max 0.758
_exptl_absorpt_correction_T_min 0.679
_exptl_absorpt_correction_type empirical
_exptl_absorpt_process_details SADABS(Sheldrick,1997)
_exptl_crystal_colour Brown
_exptl_crystal_density_diffrn 1.789
_exptl_crystal_density_method 'not measured'
_exptl_crystal_description Block
_exptl_crystal_F_000 2004
_exptl_crystal_size_max 0.300
_exptl_crystal_size_mid 0.200
_exptl_crystal_size_min 0.200
_refine_diff_density_max 1.163
_refine_diff_density_min -1.036
_refine_diff_density_rms 0.118
_refine_ls_extinction_method none
_refine_ls_goodness_of_fit_ref 1.020
_refine_ls_hydrogen_treatment constr
_refine_ls_matrix_type full
_refine_ls_number_parameters 541
_refine_ls_number_reflns 11602
_refine_ls_number_restraints 0
_refine_ls_restrained_S_all 1.020
_refine_ls_R_factor_all 0.1654
_refine_ls_R_factor_gt 0.0747
_refine_ls_shift/su_max 0.002
_refine_ls_shift/su_mean 0.000
_refine_ls_structure_factor_coef Fsqd
_refine_ls_weighting_details 'w=1/[\s^2^(Fo^2^)+(0.1345P)^2^+1.1418P] where P=(Fo^2^+2Fc^2^)/3'
_refine_ls_weighting_scheme calc
_refine_ls_wR_factor_gt 0.2079
_refine_ls_wR_factor_ref 0.2610
_reflns_Friedel_coverage 0.000
_reflns_number_gt 5300
_reflns_number_total 11602
_reflns_threshold_expression 'I > 2\s(I)'
_cod_data_source_file d3dt04045c2.cif
_cod_data_source_block akhicf1
_cod_depositor_comments
;
The following automatic conversions were performed:

data item '_atom_sites_solution_secondary' value 'diffmap' was
changed to 'difmap'.

Automatic conversion script
Id: cif_fix_values 8170 2020-07-09 18:12:32Z antanas 

 Adding full bibliography for 7714988--7714989.cif.
;
_cod_original_sg_symbol_H-M 'P 21/c'
_cod_database_code 7714989
_shelx_shelxl_version_number 2014/7
_shelx_space_group_comment
;
The symmetry employed for this shelxl refinement is uniquely defined
by the following loop, which should always be used as a source of
symmetry information in preference to the above space-group names.
They are only intended as comments.
;
_shelx_estimated_absorpt_t_min 0.671
_shelx_estimated_absorpt_t_max 0.761

loop_
_space_group_symop_operation_xyz
'x, y, z'
'-x, y+1/2, -z+1/2'
'-x, -y, -z'
'x, -y-1/2, z-1/2'

loop_
_atom_site_label
_atom_site_type_symbol
_atom_site_fract_x
_atom_site_fract_y
_atom_site_fract_z
_atom_site_U_iso_or_equiv
_atom_site_adp_type
_atom_site_occupancy
_atom_site_site_symmetry_order
_atom_site_calc_flag
_atom_site_refinement_flags_posn
_atom_site_refinement_flags_adp
_atom_site_refinement_flags_occupancy
_atom_site_disorder_assembly
_atom_site_disorder_group
I1 I 1.10435(4) 0.30333(3) 0.25901(3) 0.0809(2) Uani 1 1 d . . . . .
Co1 Co 0.82906(5) 0.50058(4) 0.26678(4) 0.0435(2) Uani 1 1 d . . . . .
Cl1 Cl 1.21230(15) 0.50952(13) 0.01658(10) 0.0841(6) Uani 1 1 d . . . . .
P1 P 0.77343(15) 0.17531(12) 0.26705(12) 0.0720(5) Uani 1 1 d . . . . .
P2 P 0.3417(2) 0.24262(16) 0.49036(13) 0.0928(7) Uani 1 1 d . . . . .
F1 F 0.6976(5) 0.1231(5) 0.2205(5) 0.174(3) Uani 1 1 d . . . . .
F2 F 0.7378(6) 0.1475(5) 0.3468(4) 0.175(3) Uani 1 1 d . . . . .
F3 F 0.8470(5) 0.2331(6) 0.3027(6) 0.210(4) Uani 1 1 d . . . . .
F4 F 0.8534(5) 0.1116(4) 0.2637(4) 0.136(2) Uani 1 1 d . . . . .
F5 F 0.8099(6) 0.2021(4) 0.1827(4) 0.152(3) Uani 1 1 d . . . . .
F6 F 0.6898(4) 0.2375(3) 0.2668(4) 0.1199(19) Uani 1 1 d . . . . .
F7 F 0.3321(8) 0.1564(4) 0.4699(5) 0.176(3) Uani 1 1 d . . . . .
F8 F 0.4382(8) 0.2428(8) 0.4453(7) 0.253(6) Uani 1 1 d . . . . .
F9 F 0.4053(10) 0.2224(7) 0.5647(6) 0.252(6) Uani 1 1 d . . . . .
F10 F 0.3430(8) 0.3257(5) 0.5127(5) 0.178(3) Uani 1 1 d . . . . .
F11 F 0.2545(8) 0.2391(5) 0.5459(6) 0.208(4) Uani 1 1 d . . . . .
F12 F 0.2821(8) 0.2551(5) 0.4146(5) 0.212(4) Uani 1 1 d . . . . .
O1 O 0.9366(3) 0.4319(2) 0.2687(2) 0.0510(9) Uani 1 1 d . . . . .
N1 N 0.7766(3) 0.4465(3) 0.3581(3) 0.0503(11) Uani 1 1 d . . . . .
N2 N 0.8978(3) 0.5496(3) 0.1807(3) 0.0485(11) Uani 1 1 d . . . . .
N3 N 0.7535(4) 0.4412(3) 0.1888(3) 0.0506(11) Uani 1 1 d . . . . .
N4 N 0.7122(3) 0.5666(3) 0.2586(3) 0.0486(11) Uani 1 1 d . . . . .
C88 C 0.3339(5) 0.4438(7) 0.2692(5) 0.108(4) Uani 1 1 d . . . . .
H88A H 0.3019 0.4835 0.2972 0.163 Uiso 1 1 calc R U . . .
H88B H 0.3439 0.4588 0.2147 0.163 Uiso 1 1 calc R U . . .
H88C H 0.2922 0.4001 0.2695 0.163 Uiso 1 1 calc R U . . .
C77 C 0.4435(16) 0.4250(8) 0.3141(8) 0.181(7) Uani 1 1 d . . . . .
C66 C 0.4702(6) 0.4772(5) 0.3829(5) 0.089(2) Uani 1 1 d . . . . .
H66A H 0.4149 0.5103 0.3913 0.133 Uiso 1 1 calc R U . . .
H66B H 0.4843 0.4488 0.4308 0.133 Uiso 1 1 calc R U . . .
H66C H 0.5282 0.5059 0.3701 0.133 Uiso 1 1 calc R U . . .
O11 O 0.5010(6) 0.3691(7) 0.2824(4) 0.183(5) Uani 1 1 d . . . . .
C1 C 1.0801(5) 0.4008(3) 0.1927(3) 0.0533(14) Uani 1 1 d . . . . .
C2 C 1.1441(5) 0.4220(4) 0.1317(4) 0.0617(16) Uani 1 1 d . . . . .
H2 H 1.1988 0.3920 0.1204 0.074 Uiso 1 1 calc R U . . .
C3 C 1.1276(5) 0.4844(4) 0.0897(3) 0.0598(16) Uani 1 1 d . . . . .
C4 C 1.0456(5) 0.5324(3) 0.1017(3) 0.0530(14) Uani 1 1 d . . . . .
C5 C 0.9813(4) 0.5097(3) 0.1633(3) 0.0467(12) Uani 1 1 d . . . . .
C6 C 0.9979(4) 0.4461(3) 0.2118(3) 0.0446(12) Uani 1 1 d . . . . .
N19 N 0.8964(3) 0.5605(3) 0.3508(3) 0.0465(10) Uani 1 1 d . . . . .
C8 C 0.8722(4) 0.5378(3) 0.4252(3) 0.0493(13) Uani 1 1 d . . . . .
C9 C 0.9109(5) 0.5729(4) 0.4955(3) 0.0586(15) Uani 1 1 d . . . . .
C10 C 0.8810(6) 0.5409(5) 0.5713(4) 0.077(2) Uani 1 1 d . . . . .
H10 H 0.9042 0.5629 0.6190 0.093 Uiso 1 1 calc R U . . .
C11 C 0.8224(6) 0.4819(4) 0.5747(4) 0.075(2) Uani 1 1 d . . . . .
H11 H 0.8067 0.4629 0.6247 0.090 Uiso 1 1 calc R U . . .
C12 C 0.7818(5) 0.4459(4) 0.5031(3) 0.0620(16) Uani 1 1 d . . . . .
C13 C 0.7209(6) 0.3835(4) 0.5015(4) 0.074(2) Uani 1 1 d . . . . .
H13 H 0.7010 0.3620 0.5493 0.089 Uiso 1 1 calc R U . . .
C14 C 0.6908(6) 0.3544(5) 0.4314(4) 0.080(2) Uani 1 1 d . . . . .
H14 H 0.6512 0.3116 0.4304 0.096 Uiso 1 1 calc R U . . .
C15 C 0.7182(5) 0.3873(4) 0.3581(4) 0.0644(16) Uani 1 1 d . . . . .
H15 H 0.6947 0.3670 0.3096 0.077 Uiso 1 1 calc R U . . .
C16 C 0.8091(4) 0.4762(3) 0.4285(3) 0.0505(13) Uani 1 1 d . . . . .
C17 C 0.9726(6) 0.6337(5) 0.4866(4) 0.074(2) Uani 1 1 d . . . . .
H17 H 0.9976 0.6589 0.5319 0.089 Uiso 1 1 calc R U . . .
C18 C 0.9973(5) 0.6572(4) 0.4125(4) 0.0728(18) Uani 1 1 d . . . . .
H18 H 1.0392 0.6982 0.4068 0.087 Uiso 1 1 calc R U . . .
C19 C 0.9579(5) 0.6181(4) 0.3432(4) 0.0573(15) Uani 1 1 d . . . . .
H19 H 0.9758 0.6333 0.2923 0.069 Uiso 1 1 calc R U . . .
C20 C 0.8717(5) 0.6101(3) 0.1386(3) 0.0548(14) Uani 1 1 d . . . . .
H20 H 0.8132 0.6358 0.1494 0.066 Uiso 1 1 calc R U . . .
C21 C 0.9336(5) 0.6346(4) 0.0779(4) 0.0672(17) Uani 1 1 d . . . . .
H21 H 0.9164 0.6774 0.0490 0.081 Uiso 1 1 calc R U . . .
C22 C 1.0192(5) 0.5963(4) 0.0605(4) 0.0646(17) Uani 1 1 d . . . . .
H22 H 1.0598 0.6138 0.0203 0.077 Uiso 1 1 calc R U . . .
C23 C 0.6646(4) 0.4729(4) 0.1668(3) 0.0517(14) Uani 1 1 d . . . . .
C24 C 0.5960(5) 0.4383(4) 0.1125(4) 0.0632(17) Uani 1 1 d . . . . .
C25 C 0.6217(6) 0.3696(4) 0.0800(4) 0.075(2) Uani 1 1 d . . . . .
H25 H 0.5779 0.3449 0.0443 0.091 Uiso 1 1 calc R U . . .
C26 C 0.7110(7) 0.3399(4) 0.1012(4) 0.080(2) Uani 1 1 d . . . . .
H26 H 0.7296 0.2948 0.0787 0.096 Uiso 1 1 calc R U . . .
C27 C 0.7779(5) 0.3757(4) 0.1574(4) 0.0620(16) Uani 1 1 d . . . . .
H27 H 0.8388 0.3533 0.1721 0.074 Uiso 1 1 calc R U . . .
C28 C 0.5021(6) 0.4771(5) 0.0962(4) 0.076(2) Uani 1 1 d . . . . .
H28 H 0.4543 0.4558 0.0611 0.092 Uiso 1 1 calc R U . . .
C29 C 0.4821(5) 0.5437(5) 0.1309(4) 0.078(2) Uani 1 1 d . . . . .
H29 H 0.4214 0.5672 0.1185 0.093 Uiso 1 1 calc R U . . .
C30 C 0.5526(5) 0.5789(4) 0.1865(4) 0.0615(16) Uani 1 1 d . . . . .
C31 C 0.5372(5) 0.6463(5) 0.2244(4) 0.0726(19) Uani 1 1 d . . . . .
H31 H 0.4799 0.6742 0.2121 0.087 Uiso 1 1 calc R U . . .
C32 C 0.6069(6) 0.6716(5) 0.2801(5) 0.077(2) Uani 1 1 d . . . . .
H32 H 0.5960 0.7159 0.3075 0.092 Uiso 1 1 calc R U . . .
C33 C 0.6945(5) 0.6308(4) 0.2960(4) 0.0622(16) Uani 1 1 d . . . . .
H33 H 0.7417 0.6488 0.3336 0.075 Uiso 1 1 calc R U . . .
C34 C 0.6425(4) 0.5409(4) 0.2044(3) 0.0505(13) Uani 1 1 d . . . . .

loop_
_atom_site_aniso_label
_atom_site_aniso_U_11
_atom_site_aniso_U_22
_atom_site_aniso_U_33
_atom_site_aniso_U_23
_atom_site_aniso_U_13
_atom_site_aniso_U_12
I1 0.1008(4) 0.0583(3) 0.0837(4) 0.0024(2) 0.0044(3) 0.0203(2)
Co1 0.0477(4) 0.0460(4) 0.0365(3) -0.0010(3) -0.0041(3) 0.0005(3)
Cl1 0.0789(12) 0.1181(16) 0.0567(9) -0.0028(9) 0.0194(9) -0.0138(11)
P1 0.0661(11) 0.0734(12) 0.0769(12) 0.0077(10) 0.0094(9) 0.0077(9)
P2 0.1012(17) 0.110(2) 0.0660(12) -0.0045(12) -0.0079(12) 0.0001(14)
F1 0.116(5) 0.175(7) 0.230(8) -0.108(6) -0.015(5) -0.004(4)
F2 0.197(7) 0.207(8) 0.127(5) 0.074(5) 0.085(5) 0.061(6)
F3 0.106(5) 0.288(11) 0.236(9) -0.103(9) 0.003(6) -0.073(6)
F4 0.125(4) 0.152(5) 0.133(4) 0.055(4) 0.031(4) 0.079(4)
F5 0.157(6) 0.175(7) 0.128(5) 0.064(4) 0.053(4) 0.077(5)
F6 0.108(4) 0.082(3) 0.171(5) -0.017(3) 0.024(4) 0.021(3)
F7 0.253(9) 0.122(6) 0.152(6) -0.022(5) -0.005(6) 0.010(6)
F8 0.199(9) 0.320(14) 0.249(11) -0.119(10) 0.117(9) -0.104(10)
F9 0.281(12) 0.318(13) 0.146(7) -0.104(8) -0.113(8) 0.145(11)
F10 0.241(9) 0.128(6) 0.165(7) -0.025(5) 0.015(6) -0.018(6)
F11 0.232(10) 0.169(8) 0.233(9) 0.007(7) 0.125(8) 0.007(7)
F12 0.273(11) 0.205(9) 0.148(7) 0.036(6) -0.124(7) -0.011(8)
O1 0.057(2) 0.049(2) 0.046(2) 0.0023(17) 0.0010(18) 0.0031(18)
N1 0.053(3) 0.052(3) 0.046(2) 0.002(2) -0.001(2) 0.004(2)
N2 0.055(3) 0.048(3) 0.042(2) 0.000(2) -0.003(2) 0.001(2)
N3 0.058(3) 0.053(3) 0.040(2) -0.001(2) 0.001(2) -0.010(2)
N4 0.047(3) 0.059(3) 0.040(2) 0.001(2) -0.003(2) 0.003(2)
C88 0.051(4) 0.212(12) 0.063(4) 0.002(6) 0.012(3) -0.029(5)
C77 0.29(2) 0.119(10) 0.126(10) 0.015(8) -0.041(12) 0.077(12)
C66 0.091(6) 0.074(5) 0.100(6) -0.028(4) -0.014(5) 0.015(4)
O11 0.124(6) 0.343(14) 0.083(4) 0.011(6) 0.026(4) 0.132(8)
C1 0.059(3) 0.054(3) 0.047(3) -0.007(3) -0.004(3) 0.007(3)
C2 0.060(4) 0.071(4) 0.054(3) -0.021(3) 0.003(3) 0.004(3)
C3 0.061(4) 0.080(5) 0.038(3) -0.010(3) 0.005(3) -0.017(3)
C4 0.059(3) 0.060(4) 0.040(3) -0.005(3) -0.006(3) -0.007(3)
C5 0.045(3) 0.057(3) 0.037(2) -0.007(2) -0.007(2) -0.003(3)
C6 0.053(3) 0.042(3) 0.038(2) -0.006(2) -0.008(2) 0.001(2)
N19 0.047(2) 0.049(3) 0.043(2) -0.007(2) -0.004(2) 0.004(2)
C8 0.049(3) 0.055(3) 0.043(3) -0.003(2) -0.005(2) 0.009(3)
C9 0.065(4) 0.064(4) 0.046(3) -0.013(3) -0.009(3) 0.011(3)
C10 0.103(6) 0.086(5) 0.042(3) -0.011(3) -0.009(4) 0.018(5)
C11 0.109(6) 0.077(5) 0.040(3) 0.001(3) 0.003(4) 0.013(4)
C12 0.077(4) 0.071(4) 0.039(3) 0.004(3) 0.007(3) 0.013(3)
C13 0.098(5) 0.076(5) 0.049(4) 0.010(3) 0.014(4) -0.003(4)
C14 0.097(5) 0.077(5) 0.066(4) 0.014(4) 0.011(4) -0.012(4)
C15 0.077(4) 0.063(4) 0.054(3) 0.003(3) 0.005(3) -0.006(3)
C16 0.056(3) 0.056(3) 0.039(3) 0.000(2) -0.003(2) 0.012(3)
C17 0.076(4) 0.086(5) 0.058(4) -0.025(4) -0.012(3) 0.011(4)
C18 0.063(4) 0.077(5) 0.078(5) 0.001(4) 0.005(4) -0.001(4)
C19 0.056(3) 0.064(4) 0.052(3) -0.003(3) -0.008(3) 0.002(3)
C20 0.071(4) 0.047(3) 0.045(3) 0.003(3) -0.005(3) 0.002(3)
C21 0.082(5) 0.060(4) 0.058(4) 0.010(3) -0.006(3) -0.010(4)
C22 0.062(4) 0.087(5) 0.044(3) 0.009(3) -0.002(3) -0.012(4)
C23 0.053(3) 0.065(4) 0.036(3) 0.009(3) -0.004(2) -0.013(3)
C24 0.061(4) 0.082(5) 0.046(3) 0.010(3) -0.005(3) -0.018(3)
C25 0.093(5) 0.078(5) 0.053(4) 0.000(3) -0.017(4) -0.027(4)
C26 0.116(7) 0.059(4) 0.065(4) 0.000(3) -0.009(4) -0.008(4)
C27 0.079(4) 0.053(4) 0.053(3) -0.007(3) -0.001(3) -0.010(3)
C28 0.065(4) 0.106(6) 0.056(4) 0.007(4) -0.019(3) -0.014(4)
C29 0.052(4) 0.115(7) 0.065(4) 0.015(4) -0.013(3) -0.004(4)
C30 0.049(3) 0.082(5) 0.053(3) 0.007(3) 0.003(3) 0.002(3)
C31 0.048(3) 0.100(6) 0.070(4) 0.008(4) -0.005(3) 0.019(4)
C32 0.079(5) 0.072(5) 0.079(5) -0.011(4) 0.004(4) 0.014(4)
C33 0.065(4) 0.067(4) 0.054(3) -0.008(3) 0.002(3) 0.005(3)
C34 0.045(3) 0.064(4) 0.042(3) 0.005(3) 0.002(2) -0.004(3)

loop_
_atom_type_symbol
_atom_type_description
_atom_type_scat_dispersion_real
_atom_type_scat_dispersion_imag
_atom_type_scat_source
C C 0.0033 0.0016 'International Tables Vol C Tables 4.2.6.8 and 6.1.1.4'
H H 0.0000 0.0000 'International Tables Vol C Tables 4.2.6.8 and 6.1.1.4'
N N 0.0061 0.0033 'International Tables Vol C Tables 4.2.6.8 and 6.1.1.4'
O O 0.0106 0.0060 'International Tables Vol C Tables 4.2.6.8 and 6.1.1.4'
F F 0.0171 0.0103 'International Tables Vol C Tables 4.2.6.8 and 6.1.1.4'
P P 0.1023 0.0942 'International Tables Vol C Tables 4.2.6.8 and 6.1.1.4'
Cl Cl 0.1484 0.1585 'International Tables Vol C Tables 4.2.6.8 and 6.1.1.4'
Co Co 0.3494 0.9721 'International Tables Vol C Tables 4.2.6.8 and 6.1.1.4'
I I -0.4742 1.8119 'International Tables Vol C Tables 4.2.6.8 and 6.1.1.4'

loop_
_geom_angle_atom_site_label_1
_geom_angle_atom_site_label_2
_geom_angle_atom_site_label_3
_geom_angle
_geom_angle_site_symmetry_1
_geom_angle_site_symmetry_3
_geom_angle_publ_flag
O1 Co1 N3 91.68(19) . . ?
O1 Co1 N2 85.88(18) . . ?
N3 Co1 N2 90.09(19) . . ?
O1 Co1 N1 87.55(18) . . ?
N3 Co1 N1 93.3(2) . . ?
N2 Co1 N1 172.71(19) . . ?
O1 Co1 N19 91.02(18) . . ?
N3 Co1 N19 175.58(19) . . ?
N2 Co1 N19 93.60(19) . . ?
N1 Co1 N19 83.4(2) . . ?
O1 Co1 N4 175.49(18) . . ?
N3 Co1 N4 83.8(2) . . ?
N2 Co1 N4 94.13(19) . . ?
N1 Co1 N4 92.67(19) . . ?
N19 Co1 N4 93.49(19) . . ?
F2 P1 F3 95.7(6) . . ?
F2 P1 F1 91.2(5) . . ?
F3 P1 F1 172.4(6) . . ?
F2 P1 F4 91.7(4) . . ?
F3 P1 F4 94.5(5) . . ?
F1 P1 F4 88.6(4) . . ?
F2 P1 F6 89.4(4) . . ?
F3 P1 F6 88.1(5) . . ?
F1 P1 F6 88.7(4) . . ?
F4 P1 F6 177.1(4) . . ?
F2 P1 F5 178.3(5) . . ?
F3 P1 F5 85.7(5) . . ?
F1 P1 F5 87.4(5) . . ?
F4 P1 F5 87.5(3) . . ?
F6 P1 F5 91.4(3) . . ?
F12 P2 F8 90.9(7) . . ?
F12 P2 F11 97.2(7) . . ?
F8 P2 F11 171.8(8) . . ?
F12 P2 F9 174.4(6) . . ?
F8 P2 F9 86.9(8) . . ?
F11 P2 F9 84.8(7) . . ?
F12 P2 F10 93.4(5) . . ?
F8 P2 F10 96.7(6) . . ?
F11 P2 F10 83.9(5) . . ?
F9 P2 F10 91.9(6) . . ?
F12 P2 F7 85.9(5) . . ?
F8 P2 F7 87.7(6) . . ?
F11 P2 F7 91.8(5) . . ?
F9 P2 F7 88.9(6) . . ?
F10 P2 F7 175.6(5) . . ?
C6 O1 Co1 110.9(3) . . ?
C15 N1 C16 119.4(5) . . ?
C15 N1 Co1 129.0(4) . . ?
C16 N1 Co1 111.7(4) . . ?
C20 N2 C5 121.0(5) . . ?
C20 N2 Co1 129.5(4) . . ?
C5 N2 Co1 109.4(4) . . ?
C27 N3 C23 119.2(5) . . ?
C27 N3 Co1 128.4(5) . . ?
C23 N3 Co1 112.4(4) . . ?
C33 N4 C34 118.4(5) . . ?
C33 N4 Co1 130.0(4) . . ?
C34 N4 Co1 111.5(4) . . ?
C77 C88 H88A 109.5 . . ?
C77 C88 H88B 109.5 . . ?
H88A C88 H88B 109.5 . . ?
C77 C88 H88C 109.5 . . ?
H88A C88 H88C 109.5 . . ?
H88B C88 H88C 109.5 . . ?
O11 C77 C66 128.4(14) . . ?
O11 C77 C88 118.1(12) . . ?
C66 C77 C88 113.3(11) . . ?
C77 C66 H66A 109.5 . . ?
C77 C66 H66B 109.5 . . ?
H66A C66 H66B 109.5 . . ?
C77 C66 H66C 109.5 . . ?
H66A C66 H66C 109.5 . . ?
H66B C66 H66C 109.5 . . ?
C2 C1 C6 120.5(6) . . ?
C2 C1 I1 121.5(5) . . ?
C6 C1 I1 118.0(4) . . ?
C3 C2 C1 120.9(6) . . ?
C3 C2 H2 119.6 . . ?
C1 C2 H2 119.6 . . ?
C2 C3 C4 123.3(6) . . ?
C2 C3 Cl1 118.8(5) . . ?
C4 C3 Cl1 117.8(5) . . ?
C22 C4 C3 128.4(6) . . ?
C22 C4 C5 116.7(6) . . ?
C3 C4 C5 114.9(6) . . ?
N2 C5 C6 114.4(5) . . ?
N2 C5 C4 121.6(5) . . ?
C6 C5 C4 124.0(5) . . ?
O1 C6 C5 119.2(5) . . ?
O1 C6 C1 124.5(5) . . ?
C5 C6 C1 116.3(5) . . ?
C19 N19 C8 119.3(5) . . ?
C19 N19 Co1 129.0(4) . . ?
C8 N19 Co1 111.7(4) . . ?
N19 C8 C16 116.1(5) . . ?
N19 C8 C9 122.2(6) . . ?
C16 C8 C9 121.6(5) . . ?
C17 C9 C8 117.8(6) . . ?
C17 C9 C10 126.1(6) . . ?
C8 C9 C10 116.2(6) . . ?
C11 C10 C9 122.4(6) . . ?
C11 C10 H10 118.8 . . ?
C9 C10 H10 118.8 . . ?
C10 C11 C12 121.9(6) . . ?
C10 C11 H11 119.1 . . ?
C12 C11 H11 119.1 . . ?
C13 C12 C16 117.7(6) . . ?
C13 C12 C11 125.4(6) . . ?
C16 C12 C11 116.9(7) . . ?
C14 C13 C12 119.5(6) . . ?
C14 C13 H13 120.2 . . ?
C12 C13 H13 120.2 . . ?
C13 C14 C15 121.0(7) . . ?
C13 C14 H14 119.5 . . ?
C15 C14 H14 119.5 . . ?
N1 C15 C14 120.5(6) . . ?
N1 C15 H15 119.7 . . ?
C14 C15 H15 119.7 . . ?
N1 C16 C8 117.1(5) . . ?
N1 C16 C12 121.9(6) . . ?
C8 C16 C12 121.0(5) . . ?
C18 C17 C9 120.6(7) . . ?
C18 C17 H17 119.7 . . ?
C9 C17 H17 119.7 . . ?
C17 C18 C19 119.1(7) . . ?
C17 C18 H18 120.4 . . ?
C19 C18 H18 120.4 . . ?
N19 C19 C18 120.9(6) . . ?
N19 C19 H19 119.6 . . ?
C18 C19 H19 119.6 . . ?
N2 C20 C21 119.1(6) . . ?
N2 C20 H20 120.4 . . ?
C21 C20 H20 120.4 . . ?
C22 C21 C20 120.9(6) . . ?
C22 C21 H21 119.6 . . ?
C20 C21 H21 119.6 . . ?
C21 C22 C4 120.7(6) . . ?
C21 C22 H22 119.7 . . ?
C4 C22 H22 119.7 . . ?
N3 C23 C24 122.1(6) . . ?
N3 C23 C34 116.0(5) . . ?
C24 C23 C34 121.8(6) . . ?
C25 C24 C23 118.4(6) . . ?
C25 C24 C28 125.1(7) . . ?
C23 C24 C28 116.5(7) . . ?
C26 C25 C24 118.5(7) . . ?
C26 C25 H25 120.7 . . ?
C24 C25 H25 120.7 . . ?
C25 C26 C27 121.7(7) . . ?
C25 C26 H26 119.1 . . ?
C27 C26 H26 119.1 . . ?
N3 C27 C26 120.0(7) . . ?
N3 C27 H27 120.0 . . ?
C26 C27 H27 120.0 . . ?
C29 C28 C24 121.6(7) . . ?
C29 C28 H28 119.2 . . ?
C24 C28 H28 119.2 . . ?
C28 C29 C30 121.7(7) . . ?
C28 C29 H29 119.2 . . ?
C30 C29 H29 119.2 . . ?
C31 C30 C34 117.9(6) . . ?
C31 C30 C29 124.9(7) . . ?
C34 C30 C29 117.2(7) . . ?
C32 C31 C30 119.4(6) . . ?
C32 C31 H31 120.3 . . ?
C30 C31 H31 120.3 . . ?
C31 C32 C33 119.9(7) . . ?
C31 C32 H32 120.0 . . ?
C33 C32 H32 120.0 . . ?
N4 C33 C32 121.7(6) . . ?
N4 C33 H33 119.2 . . ?
C32 C33 H33 119.2 . . ?
N4 C34 C30 122.6(6) . . ?
N4 C34 C23 116.2(5) . . ?
C30 C34 C23 121.1(6) . . ?

loop_
_geom_bond_atom_site_label_1
_geom_bond_atom_site_label_2
_geom_bond_distance
_geom_bond_site_symmetry_2
_geom_bond_publ_flag
I1 C1 2.085(6) . ?
Co1 O1 1.890(4) . ?
Co1 N3 1.932(5) . ?
Co1 N2 1.941(4) . ?
Co1 N1 1.955(5) . ?
Co1 N19 1.955(4) . ?
Co1 N4 1.958(5) . ?
Cl1 C3 1.750(6) . ?
P1 F2 1.511(6) . ?
P1 F3 1.531(8) . ?
P1 F1 1.562(7) . ?
P1 F4 1.565(5) . ?
P1 F6 1.577(5) . ?
P1 F5 1.579(6) . ?
P2 F12 1.483(7) . ?
P2 F8 1.515(9) . ?
P2 F11 1.515(8) . ?
P2 F9 1.518(8) . ?
P2 F10 1.534(8) . ?
P2 F7 1.587(8) . ?
O1 C6 1.301(6) . ?
N1 C15 1.316(8) . ?
N1 C16 1.345(7) . ?
N2 C20 1.330(7) . ?
N2 C5 1.364(7) . ?
N3 C27 1.332(8) . ?
N3 C23 1.353(8) . ?
N4 C33 1.333(8) . ?
N4 C34 1.351(7) . ?
C88 C77 1.653(18) . ?
C88 H88A 0.9600 . ?
C88 H88B 0.9600 . ?
C88 H88C 0.9600 . ?
C77 O11 1.379(16) . ?
C77 C66 1.511(16) . ?
C66 H66A 0.9600 . ?
C66 H66B 0.9600 . ?
C66 H66C 0.9600 . ?
C1 C2 1.405(9) . ?
C1 C6 1.411(8) . ?
C2 C3 1.334(10) . ?
C2 H2 0.9300 . ?
C3 C4 1.412(9) . ?
C4 C22 1.375(9) . ?
C4 C5 1.420(8) . ?
C5 C6 1.410(8) . ?
N19 C19 1.327(8) . ?
N19 C8 1.356(7) . ?
C8 C16 1.390(9) . ?
C8 C9 1.409(8) . ?
C9 C17 1.378(10) . ?
C9 C10 1.456(10) . ?
C10 C11 1.318(11) . ?
C10 H10 0.9300 . ?
C11 C12 1.443(9) . ?
C11 H11 0.9300 . ?
C12 C13 1.382(10) . ?
C12 C16 1.417(8) . ?
C13 C14 1.328(10) . ?
C13 H13 0.9300 . ?
C14 C15 1.417(9) . ?
C14 H14 0.9300 . ?
C15 H15 0.9300 . ?
C17 C18 1.356(10) . ?
C17 H17 0.9300 . ?
C18 C19 1.433(10) . ?
C18 H18 0.9300 . ?
C19 H19 0.9300 . ?
C20 C21 1.400(9) . ?
C20 H20 0.9300 . ?
C21 C22 1.373(10) . ?
C21 H21 0.9300 . ?
C22 H22 0.9300 . ?
C23 C24 1.407(8) . ?
C23 C34 1.407(9) . ?
C24 C25 1.393(10) . ?
C24 C28 1.450(11) . ?
C25 C26 1.340(11) . ?
C25 H25 0.9300 . ?
C26 C27 1.421(10) . ?
C26 H26 0.9300 . ?
C27 H27 0.9300 . ?
C28 C29 1.357(12) . ?
C28 H28 0.9300 . ?
C29 C30 1.440(10) . ?
C29 H29 0.9300 . ?
C30 C31 1.382(10) . ?
C30 C34 1.401(8) . ?
C31 C32 1.366(10) . ?
C31 H31 0.9300 . ?
C32 C33 1.395(10) . ?
C32 H32 0.9300 . ?
C33 H33 0.9300 . ?
